data_4029057
loop_
_publ_author_name
'Suraru, Sabin-Lucian'
'Burschka, Christian'
'W\"urthner, Frank'

_publ_section_title
;
 Diindole-annulated naphthalene diimides: synthesis and optical and
 electronic properties of syn- and anti-isomers.
;
_journal_issue 1
_journal_name_full 'The Journal of organic chemistry'
_journal_page_first 128
_journal_page_last 139
_journal_paper_doi 10.1021/jo402365s
_journal_volume 79
_journal_year 2014
_chemical_formula_moiety 'C50 H60 N4 O4'
_chemical_formula_sum 'C50 H60 N4 O4'
_chemical_formula_weight 781.02
_chemical_name_systematic
;
 ?
;
_space_group_crystal_system monoclinic
_space_group_IT_number 4
_space_group_name_Hall 'P 2yb'
_space_group_name_H-M_alt 'P 1 21 1'
_symmetry_space_group_name_Hall 'P 2yb'
_symmetry_space_group_name_H-M 'P 1 21 1'
_atom_sites_solution_hydrogens geom
_audit_creation_method SHELXL-2013
_cell_angle_alpha 90
_cell_angle_beta 101.358(8)
_cell_angle_gamma 90
_cell_formula_units_Z 2
_cell_length_a 18.837(2)
_cell_length_b 5.7769(6)
_cell_length_c 19.372(2)
_cell_measurement_reflns_used 6005
_cell_measurement_temperature 100(2)
_cell_measurement_theta_max 74.27
_cell_measurement_theta_min 3.65
_cell_volume 2066.8(4)
_computing_cell_refinement 'Bruker-SAINT V8.30C'
_computing_data_collection 'Bruker-SAINT V8.30C'
_computing_data_reduction 'Bruker-SAINT V8.30C'
_computing_publication_material Bruker-SHELXTL
_computing_structure_refinement 'SHELXL-2013 (Sheldrick, 2013)'
_computing_structure_solution SHELXS
_diffrn_ambient_temperature 100(2)
_diffrn_measured_fraction_theta_full 0.994
_diffrn_measured_fraction_theta_max 0.980
_diffrn_measurement_device_type Bruker-Kappa_D8Quest
_diffrn_measurement_method omega_and_phi_scans
_diffrn_radiation_type CuK\a
_diffrn_radiation_wavelength 1.54178
_diffrn_reflns_av_R_equivalents 0.0889
_diffrn_reflns_av_unetI/netI 0.0838
_diffrn_reflns_Laue_measured_fraction_full 0.994
_diffrn_reflns_Laue_measured_fraction_max 0.980
_diffrn_reflns_limit_h_max 20
_diffrn_reflns_limit_h_min -22
_diffrn_reflns_limit_k_max 7
_diffrn_reflns_limit_k_min -7
_diffrn_reflns_limit_l_max 24
_diffrn_reflns_limit_l_min -24
_diffrn_reflns_number 25547
_diffrn_reflns_point_group_measured_fraction_full 0.984
_diffrn_reflns_point_group_measured_fraction_max 0.951
_diffrn_reflns_theta_full 67.679
_diffrn_reflns_theta_max 74.957
_diffrn_reflns_theta_min 2.991
_diffrn_source ImuS_microsource_with_mirror
_exptl_absorpt_coefficient_mu 0.623
_exptl_absorpt_correction_T_max 0.7538
_exptl_absorpt_correction_T_min 0.6460
_exptl_absorpt_correction_type multi-scan
_exptl_absorpt_process_details Bruker-SADABS
_exptl_crystal_colour red
_exptl_crystal_density_diffrn 1.255
_exptl_crystal_description plate
_exptl_crystal_F_000 840
_exptl_crystal_size_max 0.108
_exptl_crystal_size_mid 0.092
_exptl_crystal_size_min 0.015
_refine_diff_density_max 0.220
_refine_diff_density_min -0.243
_refine_diff_density_rms 0.046
_refine_ls_abs_structure_details
;
 Flack x determined using 1925 quotients [(I+)-(I-)]/[(I+)+(I-)]
 (Parsons and Flack (2004), Acta Cryst. A60, s61).
;
_refine_ls_abs_structure_Flack -0.03(19)
_refine_ls_extinction_method none
_refine_ls_goodness_of_fit_ref 1.024
_refine_ls_hydrogen_treatment constr
_refine_ls_matrix_type full
_refine_ls_number_parameters 531
_refine_ls_number_reflns 8107
_refine_ls_number_restraints 1
_refine_ls_restrained_S_all 1.024
_refine_ls_R_factor_all 0.0898
_refine_ls_R_factor_gt 0.0537
_refine_ls_shift/su_max 0.000
_refine_ls_shift/su_mean 0.000
_refine_ls_structure_factor_coef Fsqd
_refine_ls_weighting_details 'w=1/[\s^2^(Fo^2^)+(0.0421P)^2^+0.1516P] where P=(Fo^2^+2Fc^2^)/3'
_refine_ls_weighting_scheme calc
_refine_ls_wR_factor_gt 0.1054
_refine_ls_wR_factor_ref 0.1203
_reflns_Friedel_coverage 0.760
_reflns_Friedel_fraction_full 0.971
_reflns_Friedel_fraction_max 0.917
_reflns_number_gt 5699
_reflns_number_total 8107
_reflns_threshold_expression 'I > 2\s(I)'
_cod_data_source_file jo402365s_si_003.cif
_cod_data_source_block sas511f
_cod_database_code 4029057
_shelx_space_group_comment
;
The symmetry employed for this shelxl refinement is uniquely defined
by the following loop, which should always be used as a source of
symmetry information in preference to the above space-group names.
They are only intended as comments.
;
_shelxl_version_number 2013-4

loop_
_space_group_symop_operation_xyz
'x, y, z'
'-x, y+1/2, -z'

loop_
_atom_site_label
_atom_site_type_symbol
_atom_site_fract_x
_atom_site_fract_y
_atom_site_fract_z
_atom_site_U_iso_or_equiv
_atom_site_adp_type
_atom_site_occupancy
_atom_site_site_symmetry_order
_atom_site_calc_flag
_atom_site_refinement_flags_posn
_atom_site_refinement_flags_adp
C1 C 0.7486(2) 0.4692(7) 0.9236(2) 0.0241(9) Uani 1 1 d . .
C2 C 0.6941(2) 0.3736(8) 0.8686(2) 0.0228(9) Uani 1 1 d . .
C3 C 0.7107(2) 0.1724(7) 0.8315(2) 0.0242(9) Uani 1 1 d . .
C4 C 0.6525(2) 0.0671(8) 0.7781(2) 0.0258(10) Uani 1 1 d . .
N5 N 0.58896(18) 0.1908(6) 0.75832(17) 0.0247(8) Uani 1 1 d . .
C6 C 0.5727(2) 0.3961(7) 0.7892(2) 0.0253(9) Uani 1 1 d . .
C7 C 0.6251(2) 0.4826(7) 0.8511(2) 0.0243(9) Uani 1 1 d . .
C8 C 0.6089(2) 0.6752(7) 0.8883(2) 0.0246(9) Uani 1 1 d . .
C9 C 0.5471(2) 0.8295(7) 0.8880(2) 0.0248(9) Uani 1 1 d . .
C10 C 0.4746(2) 0.8371(7) 0.8527(2) 0.0265(10) Uani 1 1 d . .
H10 H 0.4564 0.7190 0.8198 0.032 Uiso 1 1 calc R U
C11 C 0.4288(2) 1.0150(7) 0.8651(2) 0.0264(9) Uani 1 1 d . .
C12 C 0.4562(2) 1.1864(8) 0.9147(2) 0.0285(10) Uani 1 1 d . .
H12 H 0.4251 1.3085 0.9230 0.034 Uiso 1 1 calc R U
C13 C 0.5265(2) 1.1837(8) 0.9518(2) 0.0295(10) Uani 1 1 d . .
H13 H 0.5441 1.3004 0.9854 0.035 Uiso 1 1 calc R U
C14 C 0.5703(2) 1.0051(7) 0.9383(2) 0.0263(9) Uani 1 1 d . .
N15 N 0.64197(18) 0.9620(6) 0.96986(18) 0.0265(8) Uani 1 1 d . .
H15 H 0.6681 1.0472 1.0031 0.032 Uiso 1 1 calc R U
C16 C 0.6656(2) 0.7676(7) 0.9415(2) 0.0244(9) Uani 1 1 d . .
C17 C 0.7333(2) 0.6691(7) 0.9593(2) 0.0245(9) Uani 1 1 d . .
C18 C 0.7883(2) 0.7736(8) 1.0137(2) 0.0259(9) Uani 1 1 d . .
N19 N 0.85482(19) 0.6623(6) 1.03158(18) 0.0263(8) Uani 1 1 d . .
C20 C 0.8726(2) 0.4638(7) 0.9975(2) 0.0255(10) Uani 1 1 d . .
C21 C 0.8171(2) 0.3660(8) 0.9423(2) 0.0256(9) Uani 1 1 d . .
C22 C 0.8311(2) 0.1702(7) 0.9053(2) 0.0240(9) Uani 1 1 d . .
N23 N 0.89262(18) 0.0414(6) 0.91595(18) 0.0258(8) Uani 1 1 d . .
H23 H 0.9311 0.0659 0.9491 0.031 Uiso 1 1 calc R U
C24 C 0.8854(2) -0.1355(8) 0.8662(2) 0.0248(9) Uani 1 1 d . .
C25 C 0.9363(2) -0.3022(7) 0.8585(2) 0.0281(10) Uani 1 1 d . .
H25 H 0.9808 -0.3145 0.8913 0.034 Uiso 1 1 calc R U
C26 C 0.9198(2) -0.4504(8) 0.8012(2) 0.0273(10) Uani 1 1 d . .
H26 H 0.9535 -0.5676 0.7953 0.033 Uiso 1 1 calc R U
C27 C 0.8549(2) -0.4322(7) 0.7517(2) 0.0252(9) Uani 1 1 d . .
C28 C 0.8033(2) -0.2741(7) 0.7639(2) 0.0256(10) Uani 1 1 d . .
H28 H 0.7576 -0.2686 0.7326 0.031 Uiso 1 1 calc R U
C29 C 0.8171(2) -0.1221(7) 0.8215(2) 0.0234(9) Uani 1 1 d . .
C30 C 0.7790(2) 0.0699(7) 0.8481(2) 0.0241(9) Uani 1 1 d . .
C31 C 0.3489(2) 1.0152(8) 0.8275(2) 0.0283(10) Uani 1 1 d . .
C32 C 0.3382(2) 0.9013(8) 0.7547(2) 0.0319(10) Uani 1 1 d . .
H32A H 0.3533 0.7388 0.7599 0.048 Uiso 1 1 calc R U
H32B H 0.3675 0.9826 0.7258 0.048 Uiso 1 1 calc R U
H32C H 0.2870 0.9096 0.7318 0.048 Uiso 1 1 calc R U
C33 C 0.3210(2) 1.2649(8) 0.8176(3) 0.0372(12) Uani 1 1 d . .
H33A H 0.3532 1.3557 0.7940 0.056 Uiso 1 1 calc R U
H33B H 0.3199 1.3334 0.8637 0.056 Uiso 1 1 calc R U
H33C H 0.2720 1.2651 0.7888 0.056 Uiso 1 1 calc R U
C34 C 0.3047(2) 0.8864(9) 0.8740(2) 0.0369(11) Uani 1 1 d . .
H34A H 0.3120 0.9604 0.9204 0.055 Uiso 1 1 calc R U
H34B H 0.3208 0.7249 0.8794 0.055 Uiso 1 1 calc R U
H34C H 0.2532 0.8916 0.8520 0.055 Uiso 1 1 calc R U
C35 C 0.8428(2) -0.5741(7) 0.6829(2) 0.0265(10) Uani 1 1 d . .
C36 C 0.8467(3) -0.4046(8) 0.6221(2) 0.0361(11) Uani 1 1 d . .
H36A H 0.8941 -0.3285 0.6307 0.054 Uiso 1 1 calc R U
H36B H 0.8085 -0.2876 0.6195 0.054 Uiso 1 1 calc R U
H36C H 0.8398 -0.4901 0.5776 0.054 Uiso 1 1 calc R U
C37 C 0.7684(2) -0.6914(8) 0.6683(2) 0.0326(11) Uani 1 1 d . .
H37A H 0.7306 -0.5745 0.6677 0.049 Uiso 1 1 calc R U
H37B H 0.7660 -0.8051 0.7054 0.049 Uiso 1 1 calc R U
H37C H 0.7609 -0.7698 0.6226 0.049 Uiso 1 1 calc R U
C38 C 0.9003(2) -0.7636(8) 0.6831(2) 0.0331(11) Uani 1 1 d . .
H38A H 0.8997 -0.8701 0.7224 0.050 Uiso 1 1 calc R U
H38B H 0.9483 -0.6919 0.6886 0.050 Uiso 1 1 calc R U
H38C H 0.8896 -0.8492 0.6386 0.050 Uiso 1 1 calc R U
C39 C 0.5345(2) 0.0934(8) 0.7002(2) 0.0282(10) Uani 1 1 d . .
H39A H 0.4873 0.1698 0.6993 0.034 Uiso 1 1 calc R U
H39B H 0.5286 -0.0738 0.7087 0.034 Uiso 1 1 calc R U
C40 C 0.5561(2) 0.1258(7) 0.6291(2) 0.0301(10) Uani 1 1 d . .
H40A H 0.5194 0.0491 0.5926 0.036 Uiso 1 1 calc R U
H40B H 0.6029 0.0461 0.6302 0.036 Uiso 1 1 calc R U
C41 C 0.5637(2) 0.3775(8) 0.6071(2) 0.0313(10) Uani 1 1 d . .
H41A H 0.5155 0.4526 0.5982 0.038 Uiso 1 1 calc R U
H41B H 0.5953 0.4620 0.6458 0.038 Uiso 1 1 calc R U
C42 C 0.5959(2) 0.3923(8) 0.5408(2) 0.0334(11) Uani 1 1 d . .
H42A H 0.5599 0.3327 0.5005 0.040 Uiso 1 1 calc R U
H42B H 0.6389 0.2902 0.5467 0.040 Uiso 1 1 calc R U
C43 C 0.6183(3) 0.6374(8) 0.5230(2) 0.0372(11) Uani 1 1 d . .
H43A H 0.5746 0.7365 0.5130 0.045 Uiso 1 1 calc R U
H43B H 0.6512 0.7023 0.5648 0.045 Uiso 1 1 calc R U
C44 C 0.6559(3) 0.6471(9) 0.4604(2) 0.0425(13) Uani 1 1 d . .
H44A H 0.6220 0.5926 0.4178 0.051 Uiso 1 1 calc R U
H44B H 0.6980 0.5411 0.4689 0.051 Uiso 1 1 calc R U
C45 C 0.6819(3) 0.8926(10) 0.4470(3) 0.0498(14) Uani 1 1 d . .
H45A H 0.6398 0.9990 0.4393 0.060 Uiso 1 1 calc R U
H45B H 0.7164 0.9460 0.4893 0.060 Uiso 1 1 calc R U
C46 C 0.7182(4) 0.9040(12) 0.3841(3) 0.070(2) Uani 1 1 d . .
H46A H 0.6839 0.8545 0.3419 0.106 Uiso 1 1 calc R U
H46B H 0.7605 0.8016 0.3919 0.106 Uiso 1 1 calc R U
H46C H 0.7336 1.0633 0.3779 0.106 Uiso 1 1 calc R U
C47 C 0.9095(2) 0.7785(8) 1.0849(2) 0.0297(10) Uani 1 1 d . .
H47A H 0.9104 0.9452 1.0733 0.036 Uiso 1 1 calc R U
H47B H 0.9577 0.7133 1.0834 0.036 Uiso 1 1 calc R U
C48 C 0.8947(2) 0.7517(8) 1.1595(2) 0.0303(10) Uani 1 1 d . .
H48A H 0.9246 0.8660 1.1905 0.036 Uiso 1 1 calc R U
H48B H 0.8433 0.7897 1.1585 0.036 Uiso 1 1 calc R U
C49 C 0.9103(2) 0.5106(9) 1.1919(2) 0.0335(11) Uani 1 1 d . .
H49A H 0.8792 0.3954 1.1625 0.040 Uiso 1 1 calc R U
H49B H 0.9615 0.4693 1.1925 0.040 Uiso 1 1 calc R U
C50 C 0.8964(2) 0.5018(8) 1.2668(2) 0.0331(11) Uani 1 1 d . .
H50A H 0.9258 0.6229 1.2953 0.040 Uiso 1 1 calc R U
H50B H 0.8448 0.5381 1.2656 0.040 Uiso 1 1 calc R U
C51 C 0.9140(3) 0.2688(9) 1.3027(2) 0.0411(12) Uani 1 1 d . .
H51A H 0.9647 0.2275 1.3012 0.049 Uiso 1 1 calc R U
H51B H 0.8822 0.1492 1.2761 0.049 Uiso 1 1 calc R U
C52 C 0.9045(3) 0.2667(9) 1.3792(2) 0.0403(12) Uani 1 1 d . .
H52A H 0.9351 0.3899 1.4053 0.048 Uiso 1 1 calc R U
H52B H 0.8534 0.3030 1.3805 0.048 Uiso 1 1 calc R U
C53 C 0.9243(3) 0.0371(10) 1.4159(3) 0.0492(14) Uani 1 1 d . .
H53A H 0.9757 0.0022 1.4155 0.059 Uiso 1 1 calc R U
H53B H 0.8944 -0.0867 1.3893 0.059 Uiso 1 1 calc R U
C54 C 0.9132(3) 0.0356(11) 1.4927(3) 0.0533(15) Uani 1 1 d . .
H54A H 0.8618 0.0609 1.4934 0.080 Uiso 1 1 calc R U
H54B H 0.9421 0.1592 1.5192 0.080 Uiso 1 1 calc R U
H54C H 0.9284 -0.1143 1.5144 0.080 Uiso 1 1 calc R U
O1 O 0.65940(15) -0.1202(5) 0.75059(15) 0.0289(7) Uani 1 1 d . .
O2 O 0.51711(16) 0.5003(5) 0.76427(15) 0.0339(8) Uani 1 1 d . .
O3 O 0.93381(15) 0.3770(5) 1.01445(15) 0.0306(7) Uani 1 1 d . .
O4 O 0.77803(15) 0.9566(5) 1.04372(14) 0.0282(7) Uani 1 1 d . .

loop_
_atom_site_aniso_label
_atom_site_aniso_U_11
_atom_site_aniso_U_22
_atom_site_aniso_U_33
_atom_site_aniso_U_23
_atom_site_aniso_U_13
_atom_site_aniso_U_12
C1 0.024(2) 0.026(2) 0.025(2) 0.0023(17) 0.0110(17) -0.0005(17)
C2 0.020(2) 0.024(2) 0.026(2) 0.0028(18) 0.0089(17) -0.0028(18)
C3 0.024(2) 0.025(2) 0.024(2) 0.0024(18) 0.0064(18) -0.0017(18)
C4 0.026(2) 0.025(2) 0.028(2) 0.0019(18) 0.0079(19) -0.0010(18)
N5 0.0215(19) 0.0244(19) 0.0278(18) -0.0034(15) 0.0037(15) 0.0015(15)
C6 0.026(2) 0.024(2) 0.027(2) 0.0014(18) 0.0091(18) 0.0014(19)
C7 0.024(2) 0.025(2) 0.025(2) 0.0033(18) 0.0064(17) 0.0001(18)
C8 0.027(2) 0.022(2) 0.025(2) 0.0029(18) 0.0082(18) -0.0007(18)
C9 0.025(2) 0.020(2) 0.031(2) 0.0024(17) 0.0101(19) -0.0005(17)
C10 0.026(2) 0.024(2) 0.030(2) 0.0043(18) 0.0076(19) 0.0006(18)
C11 0.022(2) 0.027(2) 0.032(2) 0.0001(19) 0.0087(18) -0.0014(18)
C12 0.026(2) 0.026(2) 0.036(2) 0.0014(19) 0.012(2) 0.0041(18)
C13 0.033(3) 0.023(2) 0.034(2) -0.0009(19) 0.010(2) -0.0021(19)
C14 0.026(2) 0.025(2) 0.030(2) -0.0003(19) 0.0108(18) 0.0013(18)
N15 0.0234(19) 0.0251(19) 0.0310(19) -0.0021(15) 0.0056(16) -0.0013(15)
C16 0.029(2) 0.023(2) 0.025(2) 0.0003(17) 0.0131(18) -0.0015(18)
C17 0.027(2) 0.023(2) 0.025(2) 0.0014(18) 0.0090(18) -0.0023(18)
C18 0.027(2) 0.025(2) 0.028(2) 0.0032(19) 0.0099(19) -0.0036(18)
N19 0.0223(19) 0.0265(19) 0.0301(19) -0.0023(16) 0.0053(15) -0.0036(15)
C20 0.027(2) 0.024(2) 0.027(2) 0.0025(18) 0.0075(19) -0.0003(18)
C21 0.028(2) 0.026(2) 0.024(2) -0.0017(18) 0.0080(18) -0.0038(19)
C22 0.022(2) 0.026(2) 0.026(2) 0.0006(18) 0.0086(18) -0.0006(18)
N23 0.0204(19) 0.028(2) 0.0280(18) 0.0010(16) 0.0035(15) 0.0000(15)
C24 0.025(2) 0.027(2) 0.023(2) 0.0001(18) 0.0060(17) -0.0013(19)
C25 0.021(2) 0.031(2) 0.032(2) 0.0037(19) 0.0059(18) 0.0000(18)
C26 0.023(2) 0.028(2) 0.033(2) 0.0020(19) 0.0109(19) 0.0027(18)
C27 0.021(2) 0.026(2) 0.030(2) 0.0002(18) 0.0072(18) -0.0030(17)
C28 0.023(2) 0.026(2) 0.029(2) 0.0008(18) 0.0080(18) 0.0014(18)
C29 0.021(2) 0.023(2) 0.027(2) 0.0037(18) 0.0062(17) 0.0021(18)
C30 0.023(2) 0.021(2) 0.029(2) 0.0028(18) 0.0062(18) -0.0015(17)
C31 0.024(2) 0.026(2) 0.036(2) -0.0004(19) 0.0079(19) 0.0036(19)
C32 0.029(2) 0.031(2) 0.037(2) 0.000(2) 0.006(2) 0.006(2)
C33 0.030(3) 0.028(2) 0.053(3) 0.001(2) 0.007(2) 0.005(2)
C34 0.029(3) 0.041(3) 0.043(3) 0.000(2) 0.014(2) -0.002(2)
C35 0.021(2) 0.028(2) 0.031(2) -0.0012(18) 0.0074(18) 0.0013(17)
C36 0.045(3) 0.033(3) 0.033(2) -0.004(2) 0.014(2) -0.002(2)
C37 0.031(3) 0.033(3) 0.033(2) -0.003(2) 0.007(2) 0.002(2)
C38 0.029(3) 0.031(2) 0.040(3) -0.005(2) 0.010(2) 0.003(2)
C39 0.022(2) 0.028(2) 0.033(2) -0.0034(18) 0.0019(19) -0.0003(18)
C40 0.023(2) 0.036(3) 0.030(2) -0.0054(19) 0.0021(19) 0.0026(19)
C41 0.028(2) 0.035(2) 0.030(2) -0.001(2) 0.0056(19) 0.002(2)
C42 0.028(2) 0.038(3) 0.033(2) 0.000(2) 0.002(2) 0.004(2)
C43 0.034(3) 0.041(3) 0.036(3) -0.002(2) 0.005(2) 0.002(2)
C44 0.042(3) 0.047(3) 0.039(3) -0.002(2) 0.008(2) -0.002(3)
C45 0.053(3) 0.056(3) 0.043(3) -0.001(3) 0.016(3) -0.011(3)
C46 0.092(5) 0.066(4) 0.057(4) -0.009(3) 0.024(4) -0.025(4)
C47 0.023(2) 0.037(3) 0.031(2) -0.007(2) 0.0084(19) -0.006(2)
C48 0.023(2) 0.038(3) 0.030(2) -0.007(2) 0.0057(19) -0.004(2)
C49 0.025(2) 0.044(3) 0.032(2) -0.005(2) 0.0088(19) 0.000(2)
C50 0.029(3) 0.041(3) 0.031(2) -0.001(2) 0.010(2) 0.001(2)
C51 0.046(3) 0.044(3) 0.034(3) 0.001(2) 0.011(2) 0.008(2)
C52 0.044(3) 0.047(3) 0.033(3) -0.001(2) 0.014(2) 0.001(2)
C53 0.054(4) 0.056(4) 0.042(3) 0.009(3) 0.020(3) 0.010(3)
C54 0.060(4) 0.062(4) 0.040(3) 0.008(3) 0.016(3) 0.003(3)
O1 0.0253(16) 0.0230(16) 0.0385(17) -0.0043(14) 0.0066(13) 0.0004(13)
O2 0.0279(17) 0.0347(18) 0.0364(17) -0.0046(15) -0.0003(14) 0.0086(15)
O3 0.0244(17) 0.0340(17) 0.0329(16) 0.0005(14) 0.0046(13) 0.0014(14)
O4 0.0271(17) 0.0262(17) 0.0322(16) -0.0028(13) 0.0082(13) -0.0009(13)

loop_
_atom_type_symbol
_atom_type_description
_atom_type_scat_dispersion_real
_atom_type_scat_dispersion_imag
_atom_type_scat_source
C C 0.0181 0.0091 'International Tables Vol C Tables 4.2.6.8 and 6.1.1.4'
H H 0.0000 0.0000 'International Tables Vol C Tables 4.2.6.8 and 6.1.1.4'
N N 0.0311 0.0180 'International Tables Vol C Tables 4.2.6.8 and 6.1.1.4'
O O 0.0492 0.0322 'International Tables Vol C Tables 4.2.6.8 and 6.1.1.4'

loop_
_geom_angle_atom_site_label_1
_geom_angle_atom_site_label_2
_geom_angle_atom_site_label_3
_geom_angle
C21 C1 C17 119.3(4)
C21 C1 C2 121.0(4)
C17 C1 C2 119.7(4)
C7 C2 C3 121.2(4)
C7 C2 C1 119.5(4)
C3 C2 C1 119.3(4)
C30 C3 C2 120.8(4)
C30 C3 C4 120.5(4)
C2 C3 C4 118.6(4)
O1 C4 N5 119.7(4)
O1 C4 C3 122.7(4)
N5 C4 C3 117.6(4)
C4 N5 C6 125.1(4)
C4 N5 C39 116.6(4)
C6 N5 C39 118.3(3)
O2 C6 N5 119.6(4)
O2 C6 C7 122.5(4)
N5 C6 C7 117.9(4)
C8 C7 C2 120.8(4)
C8 C7 C6 120.6(4)
C2 C7 C6 118.4(4)
C7 C8 C16 117.5(4)
C7 C8 C9 137.6(4)
C16 C8 C9 104.8(4)
C10 C9 C14 116.9(4)
C10 C9 C8 135.9(4)
C14 C9 C8 107.2(4)
C11 C10 C9 121.0(4)
C10 C11 C12 118.7(4)
C10 C11 C31 120.1(4)
C12 C11 C31 121.1(4)
C13 C12 C11 122.4(4)
C12 C13 C14 117.3(4)
C13 C14 N15 128.1(4)
C13 C14 C9 123.5(4)
N15 C14 C9 108.4(4)
C16 N15 C14 109.7(4)
N15 C16 C17 126.9(4)
N15 C16 C8 109.9(4)
C17 C16 C8 123.2(4)
C16 C17 C1 119.1(4)
C16 C17 C18 120.1(4)
C1 C17 C18 120.8(4)
O4 C18 N19 119.6(4)
O4 C18 C17 122.6(4)
N19 C18 C17 117.8(4)
C18 N19 C20 123.3(4)
C18 N19 C47 115.9(4)
C20 N19 C47 120.5(4)
O3 C20 N19 120.2(4)
O3 C20 C21 122.2(4)
N19 C20 C21 117.6(4)
C22 C21 C1 118.0(4)
C22 C21 C20 120.9(4)
C1 C21 C20 121.1(4)
N23 C22 C21 127.6(4)
N23 C22 C30 109.0(4)
C21 C22 C30 123.4(4)
C22 N23 C24 109.5(3)
C25 C24 N23 127.5(4)
C25 C24 C29 122.7(4)
N23 C24 C29 109.8(4)
C24 C25 C26 117.7(4)
C25 C26 C27 121.9(4)
C28 C27 C26 118.7(4)
C28 C27 C35 120.5(4)
C26 C27 C35 120.8(4)
C27 C28 C29 121.4(4)
C28 C29 C24 117.3(4)
C28 C29 C30 136.4(4)
C24 C29 C30 106.1(4)
C3 C30 C22 117.4(4)
C3 C30 C29 137.1(4)
C22 C30 C29 105.4(4)
C32 C31 C34 110.2(4)
C32 C31 C33 108.0(4)
C34 C31 C33 108.5(4)
C32 C31 C11 111.9(4)
C34 C31 C11 108.4(4)
C33 C31 C11 109.8(4)
C37 C35 C38 107.7(4)
C37 C35 C36 108.6(4)
C38 C35 C36 108.4(4)
C37 C35 C27 111.6(3)
C38 C35 C27 113.0(3)
C36 C35 C27 107.5(3)
N5 C39 C40 112.0(4)
C39 C40 C41 115.2(4)
C42 C41 C40 111.2(4)
C41 C42 C43 114.3(4)
C44 C43 C42 113.8(4)
C43 C44 C45 112.4(4)
C46 C45 C44 112.6(5)
N19 C47 C48 112.7(4)
C49 C48 C47 115.0(4)
C50 C49 C48 111.4(4)
C51 C50 C49 113.6(4)
C50 C51 C52 113.2(4)
C53 C52 C51 113.4(4)
C52 C53 C54 112.9(5)

loop_
_geom_bond_atom_site_label_1
_geom_bond_atom_site_label_2
_geom_bond_distance
C1 C21 1.404(6)
C1 C17 1.405(6)
C1 C2 1.436(5)
C2 C7 1.424(6)
C2 C3 1.433(6)
C3 C30 1.394(6)
C3 C4 1.482(5)
C4 O1 1.224(5)
C4 N5 1.383(5)
N5 C6 1.390(5)
N5 C39 1.477(5)
C6 O2 1.221(5)
C6 C7 1.482(5)
C7 C8 1.393(6)
C8 C16 1.433(6)
C8 C9 1.465(6)
C9 C10 1.404(6)
C9 C14 1.415(6)
C10 C11 1.393(6)
C11 C12 1.406(6)
C11 C31 1.538(6)
C12 C13 1.377(6)
C13 C14 1.378(6)
C14 N15 1.390(5)
N15 C16 1.362(5)
C16 C17 1.377(6)
C17 C18 1.455(5)
C18 O4 1.240(5)
C18 N19 1.390(5)
N19 C20 1.397(5)
N19 C47 1.469(5)
C20 O3 1.242(5)
C20 C21 1.453(5)
C21 C22 1.391(6)
C22 N23 1.358(5)
C22 C30 1.450(6)
N23 C24 1.393(5)
C24 C25 1.386(6)
C24 C29 1.405(5)
C25 C26 1.388(6)
C26 C27 1.401(6)
C27 C28 1.388(6)
C27 C35 1.544(6)
C28 C29 1.404(6)
C29 C30 1.468(6)
C31 C32 1.533(6)
C31 C34 1.534(6)
C31 C33 1.534(6)
C35 C37 1.532(6)
C35 C38 1.539(6)
C35 C36 1.544(6)
C39 C40 1.523(6)
C40 C41 1.530(6)
C41 C42 1.526(6)
C42 C43 1.536(6)
C43 C44 1.522(6)
C44 C45 1.539(7)
C45 C46 1.511(7)
C47 C48 1.533(6)
C48 C49 1.532(6)
C49 C50 1.526(6)
C50 C51 1.521(6)
C51 C52 1.527(6)
C52 C53 1.516(7)
C53 C54 1.544(6)

loop_
_geom_torsion_atom_site_label_1
_geom_torsion_atom_site_label_2
_geom_torsion_atom_site_label_3
_geom_torsion_atom_site_label_4
_geom_torsion
C21 C1 C2 C7 179.9(4)
C17 C1 C2 C7 -0.1(6)
C21 C1 C2 C3 -1.2(6)
C17 C1 C2 C3 178.8(4)
C7 C2 C3 C30 178.6(4)
C1 C2 C3 C30 -0.3(6)
C7 C2 C3 C4 -5.0(6)
C1 C2 C3 C4 176.1(4)
C30 C3 C4 O1 5.9(6)
C2 C3 C4 O1 -170.5(4)
C30 C3 C4 N5 -172.7(4)
C2 C3 C4 N5 10.9(6)
O1 C4 N5 C6 175.0(4)
C3 C4 N5 C6 -6.4(6)
O1 C4 N5 C39 -4.4(6)
C3 C4 N5 C39 174.3(4)
C4 N5 C6 O2 174.7(4)
C39 N5 C6 O2 -6.0(6)
C4 N5 C6 C7 -4.1(6)
C39 N5 C6 C7 175.3(4)
C3 C2 C7 C8 178.7(4)
C1 C2 C7 C8 -2.5(6)
C3 C2 C7 C6 -5.4(6)
C1 C2 C7 C6 173.5(4)
O2 C6 C7 C8 7.3(7)
N5 C6 C7 C8 -174.0(4)
O2 C6 C7 C2 -168.7(4)
N5 C6 C7 C2 10.0(6)
C2 C7 C8 C16 3.9(6)
C6 C7 C8 C16 -171.9(4)
C2 C7 C8 C9 -178.9(5)
C6 C7 C8 C9 5.2(8)
C7 C8 C9 C10 6.3(9)
C16 C8 C9 C10 -176.3(5)
C7 C8 C9 C14 -175.7(5)
C16 C8 C9 C14 1.6(5)
C14 C9 C10 C11 2.3(6)
C8 C9 C10 C11 -179.9(4)
C9 C10 C11 C12 -1.0(6)
C9 C10 C11 C31 -178.0(4)
C10 C11 C12 C13 -0.5(7)
C31 C11 C12 C13 176.5(4)
C11 C12 C13 C14 0.4(7)
C12 C13 C14 N15 -178.3(4)
C12 C13 C14 C9 1.1(7)
C10 C9 C14 C13 -2.5(6)
C8 C9 C14 C13 179.2(4)
C10 C9 C14 N15 177.1(4)
C8 C9 C14 N15 -1.3(5)
C13 C14 N15 C16 179.9(4)
C9 C14 N15 C16 0.4(5)
C14 N15 C16 C17 -179.7(4)
C14 N15 C16 C8 0.7(5)
C7 C8 C16 N15 176.6(4)
C9 C8 C16 N15 -1.4(5)
C7 C8 C16 C17 -3.1(6)
C9 C8 C16 C17 178.9(4)
N15 C16 C17 C1 -179.0(4)
C8 C16 C17 C1 0.6(6)
N15 C16 C17 C18 0.0(7)
C8 C16 C17 C18 179.6(4)
C21 C1 C17 C16 -179.0(4)
C2 C1 C17 C16 1.0(6)
C21 C1 C17 C18 2.0(6)
C2 C1 C17 C18 -178.0(4)
C16 C17 C18 O4 -2.9(6)
C1 C17 C18 O4 176.1(4)
C16 C17 C18 N19 177.5(4)
C1 C17 C18 N19 -3.5(6)
O4 C18 N19 C20 -175.9(4)
C17 C18 N19 C20 3.7(6)
O4 C18 N19 C47 -1.6(6)
C17 C18 N19 C47 177.9(4)
C18 N19 C20 O3 177.6(4)
C47 N19 C20 O3 3.6(6)
C18 N19 C20 C21 -2.3(6)
C47 N19 C20 C21 -176.4(4)
C17 C1 C21 C22 -179.1(4)
C2 C1 C21 C22 0.9(6)
C17 C1 C21 C20 -0.6(6)
C2 C1 C21 C20 179.4(4)
O3 C20 C21 C22 -0.8(7)
N19 C20 C21 C22 179.1(4)
O3 C20 C21 C1 -179.2(4)
N19 C20 C21 C1 0.7(6)
C1 C21 C22 N23 -178.3(4)
C20 C21 C22 N23 3.3(7)
C1 C21 C22 C30 0.8(6)
C20 C21 C22 C30 -177.6(4)
C21 C22 N23 C24 -178.1(4)
C30 C22 N23 C24 2.7(5)
C22 N23 C24 C25 179.1(4)
C22 N23 C24 C29 0.0(5)
N23 C24 C25 C26 -174.5(4)
C29 C24 C25 C26 4.5(7)
C24 C25 C26 C27 1.0(6)
C25 C26 C27 C28 -5.5(6)
C25 C26 C27 C35 170.8(4)
C26 C27 C28 C29 4.7(6)
C35 C27 C28 C29 -171.6(4)
C27 C28 C29 C24 0.4(6)
C27 C28 C29 C30 175.7(4)
C25 C24 C29 C28 -5.2(6)
N23 C24 C29 C28 174.0(4)
C25 C24 C29 C30 178.2(4)
N23 C24 C29 C30 -2.7(5)
C2 C3 C30 C22 1.9(6)
C4 C3 C30 C22 -174.4(4)
C2 C3 C30 C29 -176.4(4)
C4 C3 C30 C29 7.3(8)
N23 C22 C30 C3 177.0(4)
C21 C22 C30 C3 -2.3(6)
N23 C22 C30 C29 -4.2(5)
C21 C22 C30 C29 176.5(4)
C28 C29 C30 C3 6.9(9)
C24 C29 C30 C3 -177.5(5)
C28 C29 C30 C22 -171.6(5)
C24 C29 C30 C22 4.1(5)
C10 C11 C31 C32 -30.9(6)
C12 C11 C31 C32 152.2(4)
C10 C11 C31 C34 90.8(5)
C12 C11 C31 C34 -86.2(5)
C10 C11 C31 C33 -150.8(4)
C12 C11 C31 C33 32.3(6)
C28 C27 C35 C37 -50.4(5)
C26 C27 C35 C37 133.3(4)
C28 C27 C35 C38 -172.0(4)
C26 C27 C35 C38 11.8(6)
C28 C27 C35 C36 68.5(5)
C26 C27 C35 C36 -107.7(4)
C4 N5 C39 C40 -74.3(5)
C6 N5 C39 C40 106.2(4)
N5 C39 C40 C41 -61.7(5)
C39 C40 C41 C42 171.8(4)
C40 C41 C42 C43 -169.2(4)
C41 C42 C43 C44 175.3(4)
C42 C43 C44 C45 -176.4(4)
C43 C44 C45 C46 -179.1(5)
C18 N19 C47 C48 75.5(5)
C20 N19 C47 C48 -110.0(4)
N19 C47 C48 C49 73.4(5)
C47 C48 C49 C50 178.3(4)
C48 C49 C50 C51 -177.6(4)
C49 C50 C51 C52 176.2(4)
C50 C51 C52 C53 -178.1(4)
C51 C52 C53 C54 -178.9(5)
